data_8105171
loop_
_publ_author_name
'Li, Xue'
'Zhang, Meng-Meng'
'Chong, Ying-Zhi'
'Cui, Li-Hua'
'Ma, Yu'
'Feng, Fu-Min'

_publ_section_title
;
 Crystal structure of
 1,3,5,7-tetraphenyl-8-(N-phenylformamido)-2-oxa-5-azabicyclo[4.2.0]oct
 -3-en-7-yl benzoate, C44H34N2O4
;
_journal_issue 3
_journal_name_full 'Zeitschrift f\"ur Kristallographie - New Crystal Structures'
_journal_page_first 557
_journal_page_last 559
_journal_paper_doi 10.1515/ncrs-2019-0799
_journal_volume 235
_journal_year 2020
_chemical_formula_moiety 'C44 H34 N2 O4'
_chemical_formula_sum 'C44 H34 N2 O4'
_chemical_formula_weight 654.73
_space_group_crystal_system triclinic
_space_group_IT_number 2
_space_group_name_Hall '-P 1'
_space_group_name_H-M_alt 'P -1'
_atom_sites_solution_hydrogens geom
_cell_angle_alpha 82.106(2)
_cell_angle_beta 75.318(2)
_cell_angle_gamma 77.704(2)
_cell_formula_units_Z 2
_cell_length_a 10.4564(13)
_cell_length_b 11.3627(14)
_cell_length_c 15.3946(19)
_cell_measurement_reflns_used 2882
_cell_measurement_temperature 296(2)
_cell_measurement_theta_max 25.59
_cell_measurement_theta_min 2.72
_cell_volume 1722.0(4)
_computing_cell_refinement 'SAINT v8.34A (Bruker, 2013)'
_computing_data_collection 'Bruker APEX2'
_computing_data_reduction 'SAINT v8.34A (Bruker, 2013)'
_computing_molecular_graphics 'Olex2 (Dolomanov et al., 2009)'
_computing_publication_material 'Olex2 (Dolomanov et al., 2009)'
_computing_structure_refinement 'ShelXL (Sheldrick, 2015)'
_computing_structure_solution 'SHELXS-97 (Sheldrick, 2008)'
_diffrn_ambient_temperature 296.15
_diffrn_measured_fraction_theta_full 0.993
_diffrn_measured_fraction_theta_max 0.993
_diffrn_measurement_device_type 'Bruker APEX-II CCD'
_diffrn_measurement_method '\f and \w scans'
_diffrn_radiation_monochromator graphite
_diffrn_radiation_type MoK\a
_diffrn_radiation_wavelength 0.71073
_diffrn_reflns_av_R_equivalents 0.0200
_diffrn_reflns_av_unetI/netI 0.0419
_diffrn_reflns_Laue_measured_fraction_full 0.993
_diffrn_reflns_Laue_measured_fraction_max 0.993
_diffrn_reflns_limit_h_max 12
_diffrn_reflns_limit_h_min -10
_diffrn_reflns_limit_k_max 13
_diffrn_reflns_limit_k_min -11
_diffrn_reflns_limit_l_max 18
_diffrn_reflns_limit_l_min -16
_diffrn_reflns_number 8883
_diffrn_reflns_point_group_measured_fraction_full 0.993
_diffrn_reflns_point_group_measured_fraction_max 0.993
_diffrn_reflns_theta_full 24.994
_diffrn_reflns_theta_max 24.994
_diffrn_reflns_theta_min 3.000
_diffrn_standards_number 0
_exptl_absorpt_coefficient_mu 0.081
_exptl_absorpt_correction_T_max 0.7456
_exptl_absorpt_correction_T_min 0.6734
_exptl_absorpt_correction_type multi-scan
_exptl_absorpt_process_details
'SADABS-2014/3 (Bruker,2014/3) was used for absorption correction. wR2(int) was 0.0656 before and 0.0274 after correction. The Ratio of minimum to maximum transmission is 0.9032. The \l/2 correction factor is 0.00150.'
_exptl_crystal_colour colourless
_exptl_crystal_colour_primary colourless
_exptl_crystal_density_diffrn 1.263
_exptl_crystal_density_meas .
_exptl_crystal_description block
_exptl_crystal_F_000 688
_exptl_crystal_size_max 0.25
_exptl_crystal_size_mid 0.23
_exptl_crystal_size_min 0.2
_refine_diff_density_max 0.264
_refine_diff_density_min -0.170
_refine_diff_density_rms 0.032
_refine_ls_extinction_coef 0.039(2)
_refine_ls_extinction_expression Fc^*^=kFc[1+0.001xFc^2^\l^3^/sin(2\q)]^-1/4^
_refine_ls_extinction_method 'SHELXL-2018/3 (Sheldrick 2018)'
_refine_ls_goodness_of_fit_ref 1.015
_refine_ls_hydrogen_treatment constr
_refine_ls_matrix_type full
_refine_ls_number_parameters 452
_refine_ls_number_reflns 6042
_refine_ls_number_restraints 0
_refine_ls_restrained_S_all 1.015
_refine_ls_R_factor_all 0.0684
_refine_ls_R_factor_gt 0.0420
_refine_ls_shift/su_max 0.001
_refine_ls_shift/su_mean 0.000
_refine_ls_structure_factor_coef Fsqd
_refine_ls_weighting_details 'w=1/[\s^2^(Fo^2^)+(0.0449P)^2^+0.3707P] where P=(Fo^2^+2Fc^2^)/3'
_refine_ls_weighting_scheme calc
_refine_ls_wR_factor_gt 0.0935
_refine_ls_wR_factor_ref 0.1086
_reflns_Friedel_coverage 0.000
_reflns_Friedel_fraction_full .
_reflns_Friedel_fraction_max .
_reflns_number_gt 4316
_reflns_number_total 6042
_reflns_threshold_expression 'I > 2\s(I)'
_cod_data_source_file suppl_ncrs-2019-0799_suppl.cif
_cod_data_source_block 123
_cod_database_code 8105171
_shelx_space_group_comment
;
The symmetry employed for this shelxl refinement is uniquely defined
by the following loop, which should always be used as a source of
symmetry information in preference to the above space-group names.
They are only intended as comments.
;
_shelx_estimated_absorpt_t_max 0.984
_shelx_estimated_absorpt_t_min 0.980
_olex2_refinement_description
;
1. Fixed Uiso
 At 1.2 times of:
  All C(H) groups
2.a Ternary CH refined with riding coordinates:
 C10(H10), C44(H44)
2.b Aromatic/amide H refined with riding coordinates:
 C2(H2), C3(H3), C4(H4), C5(H5), C6(H6), C7(H7), C12(H12), C13(H13), C14(H14),
 C15(H15), C16(H16), C18(H18), C19(H19), C20(H20), C21(H21), C22(H22), C24(H24),
  C25(H25), C26(H26), C27(H27), C28(H28), C30(H30), C33(H33), C34(H34),
 C35(H35), C36(H36), C37(H37), C39(H39), C40(H40), C41(H41), C42(H42), C43(H43)
;

loop_
_space_group_symop_operation_xyz
'x, y, z'
'-x, -y, -z'

loop_
_atom_site_label
_atom_site_type_symbol
_atom_site_fract_x
_atom_site_fract_y
_atom_site_fract_z
_atom_site_U_iso_or_equiv
_atom_site_adp_type
_atom_site_occupancy
_atom_site_site_symmetry_order
_atom_site_calc_flag
_atom_site_refinement_flags_posn
_atom_site_refinement_flags_adp
_atom_site_refinement_flags_occupancy
_atom_site_disorder_assembly
_atom_site_disorder_group
O1 O 0.14510(14) 1.08305(11) 0.15685(9) 0.0523(4) Uani 1 1 d . . . . .
O2 O 0.22295(11) 0.68436(10) 0.26358(7) 0.0337(3) Uani 1 1 d . . . . .
O3 O 0.57113(15) 0.76609(15) 0.39095(11) 0.0676(5) Uani 1 1 d . . . . .
N1 N 0.02029(13) 0.89295(12) 0.30322(10) 0.0347(3) Uani 1 1 d . . . . .
N2 N 0.48491(13) 0.74951(13) 0.27164(10) 0.0361(4) Uani 1 1 d . . . . .
C1 C -0.09376(17) 0.97957(16) 0.34078(12) 0.0375(4) Uani 1 1 d . . . . .
C2 C -0.0796(2) 1.09594(18) 0.34658(15) 0.0527(5) Uani 1 1 d . . . . .
H2 H 0.004499 1.117788 0.326743 0.063 Uiso 1 1 calc R . . . .
C3 C -0.1910(2) 1.1802(2) 0.38200(17) 0.0669(7) Uani 1 1 d . . . . .
H3 H -0.181068 1.258571 0.385965 0.080 Uiso 1 1 calc R . . . .
C4 C -0.3156(2) 1.1493(3) 0.41128(17) 0.0737(8) Uani 1 1 d . . . . .
H4 H -0.389863 1.206292 0.435316 0.088 Uiso 1 1 calc R . . . .
C5 C -0.3301(2) 1.0343(3) 0.40492(16) 0.0699(7) Uani 1 1 d . . . . .
H5 H -0.414874 1.013635 0.423444 0.084 Uiso 1 1 calc R . . . .
C6 C -0.21958(18) 0.9484(2) 0.37116(14) 0.0511(5) Uani 1 1 d . . . . .
H6 H -0.229817 0.869693 0.368853 0.061 Uiso 1 1 calc R . . . .
C7 C 0.00295(17) 0.79503(15) 0.26562(11) 0.0337(4) Uani 1 1 d . . . . .
H7 H -0.080419 0.798096 0.253410 0.040 Uiso 1 1 calc R . . . .
C8 C 0.09685(16) 0.69670(15) 0.24562(11) 0.0317(4) Uani 1 1 d . . . . .
C9 C 0.22425(16) 0.74766(14) 0.33813(11) 0.0309(4) Uani 1 1 d . . . . .
C10 C 0.14236(15) 0.87938(14) 0.33365(11) 0.0311(4) Uani 1 1 d . . . . .
H10 H 0.121074 0.910066 0.393116 0.037 Uiso 1 1 calc R . . . .
C11 C 0.07760(17) 0.59383(15) 0.20555(11) 0.0347(4) Uani 1 1 d . . . . .
C12 C -0.0167(2) 0.60757(19) 0.15341(14) 0.0531(5) Uani 1 1 d . . . . .
H12 H -0.061947 0.684521 0.138496 0.064 Uiso 1 1 calc R . . . .
C13 C -0.0436(2) 0.5083(2) 0.12364(16) 0.0668(7) Uani 1 1 d . . . . .
H13 H -0.107962 0.518885 0.089778 0.080 Uiso 1 1 calc R . . . .
C14 C 0.0239(2) 0.3938(2) 0.14367(16) 0.0633(6) Uani 1 1 d . . . . .
H14 H 0.004791 0.326894 0.124239 0.076 Uiso 1 1 calc R . . . .
C15 C 0.1196(2) 0.37971(18) 0.19252(14) 0.0514(5) Uani 1 1 d . . . . .
H15 H 0.166651 0.302715 0.205304 0.062 Uiso 1 1 calc R . . . .
C16 C 0.14716(18) 0.47753(16) 0.22298(12) 0.0409(4) Uani 1 1 d . . . . .
H16 H 0.213124 0.465952 0.255642 0.049 Uiso 1 1 calc R . . . .
C17 C 0.19536(18) 0.66654(15) 0.42331(12) 0.0363(4) Uani 1 1 d . . . . .
C18 C 0.0679(2) 0.6761(2) 0.47902(13) 0.0527(5) Uani 1 1 d . . . . .
H18 H -0.001432 0.735998 0.464831 0.063 Uiso 1 1 calc R . . . .
C19 C 0.0423(3) 0.5979(2) 0.55531(15) 0.0710(7) Uani 1 1 d . . . . .
H19 H -0.043758 0.605984 0.592559 0.085 Uiso 1 1 calc R . . . .
C20 C 0.1418(3) 0.5092(2) 0.57654(16) 0.0725(7) Uani 1 1 d . . . . .
H20 H 0.123990 0.456473 0.628086 0.087 Uiso 1 1 calc R . . . .
C21 C 0.2689(3) 0.4974(2) 0.52167(16) 0.0732(7) Uani 1 1 d . . . . .
H21 H 0.337200 0.436316 0.535800 0.088 Uiso 1 1 calc R . . . .
C22 C 0.2956(2) 0.57640(18) 0.44533(14) 0.0569(6) Uani 1 1 d . . . . .
H22 H 0.382005 0.568438 0.408617 0.068 Uiso 1 1 calc R . . . .
C23 C 0.52364(16) 0.70527(16) 0.18346(12) 0.0394(4) Uani 1 1 d . . . . .
C24 C 0.5078(2) 0.59169(19) 0.17261(15) 0.0542(6) Uani 1 1 d . . . . .
H24 H 0.464234 0.545404 0.221192 0.065 Uiso 1 1 calc R . . . .
C25 C 0.5568(2) 0.5464(2) 0.08941(18) 0.0714(7) Uani 1 1 d . . . . .
H25 H 0.544939 0.469909 0.081960 0.086 Uiso 1 1 calc R . . . .
C26 C 0.6222(2) 0.6127(3) 0.01820(17) 0.0778(8) Uani 1 1 d . . . . .
H26 H 0.656047 0.581068 -0.037448 0.093 Uiso 1 1 calc R . . . .
C27 C 0.6379(2) 0.7256(3) 0.02858(16) 0.0745(7) Uani 1 1 d . . . . .
H27 H 0.682287 0.771074 -0.020228 0.089 Uiso 1 1 calc R . . . .
C28 C 0.5885(2) 0.7730(2) 0.11104(14) 0.0560(6) Uani 1 1 d . . . . .
H28 H 0.598981 0.850269 0.117708 0.067 Uiso 1 1 calc R . . . .
O4 O 0.28409(11) 0.90589(10) 0.18084(7) 0.0347(3) Uani 1 1 d . . . . .
C29 C 0.27291(16) 0.92363(15) 0.27345(11) 0.0318(4) Uani 1 1 d . . . . .
C30 C 0.58476(19) 0.73755(19) 0.31617(16) 0.0507(5) Uani 1 1 d . . . . .
H30 H 0.671261 0.704341 0.286125 0.061 Uiso 1 1 calc R . . . .
C31 C 0.20647(17) 0.98676(16) 0.13248(12) 0.0371(4) Uani 1 1 d . . . . .
C32 C 0.20940(17) 0.94044(17) 0.04661(12) 0.0395(4) Uani 1 1 d . . . . .
C33 C 0.2455(2) 0.81899(19) 0.03327(14) 0.0527(5) Uani 1 1 d . . . . .
H33 H 0.277083 0.763641 0.076944 0.063 Uiso 1 1 calc R . . . .
C34 C 0.2344(3) 0.7798(2) -0.04537(16) 0.0720(7) Uani 1 1 d . . . . .
H34 H 0.255236 0.697697 -0.053288 0.086 Uiso 1 1 calc R . . . .
C35 C 0.1929(3) 0.8612(3) -0.11157(16) 0.0767(8) Uani 1 1 d . . . . .
H35 H 0.187892 0.834554 -0.164867 0.092 Uiso 1 1 calc R . . . .
C36 C 0.1592(3) 0.9808(3) -0.09926(16) 0.0782(8) Uani 1 1 d . . . . .
H36 H 0.131908 1.035990 -0.144529 0.094 Uiso 1 1 calc R . . . .
C37 C 0.1651(2) 1.0213(2) -0.01999(14) 0.0599(6) Uani 1 1 d . . . . .
H37 H 0.139197 1.103210 -0.011419 0.072 Uiso 1 1 calc R . . . .
C38 C 0.31286(17) 1.03919(15) 0.28575(13) 0.0367(4) Uani 1 1 d . . . . .
C39 C 0.2720(2) 1.08800(18) 0.36819(14) 0.0495(5) Uani 1 1 d . . . . .
H39 H 0.214272 1.051849 0.415563 0.059 Uiso 1 1 calc R . . . .
C40 C 0.3155(2) 1.1897(2) 0.38131(18) 0.0623(6) Uani 1 1 d . . . . .
H40 H 0.286343 1.221398 0.437068 0.075 Uiso 1 1 calc R . . . .
C41 C 0.4006(2) 1.2435(2) 0.3132(2) 0.0677(7) Uani 1 1 d . . . . .
H41 H 0.428691 1.312457 0.321831 0.081 Uiso 1 1 calc R . . . .
C42 C 0.4446(2) 1.1952(2) 0.23170(19) 0.0685(7) Uani 1 1 d . . . . .
H42 H 0.504073 1.230951 0.185321 0.082 Uiso 1 1 calc R . . . .
C43 C 0.4016(2) 1.09361(18) 0.21746(15) 0.0519(5) Uani 1 1 d . . . . .
H43 H 0.432516 1.061837 0.161762 0.062 Uiso 1 1 calc R . . . .
C44 C 0.35038(15) 0.80638(14) 0.31557(11) 0.0316(4) Uani 1 1 d . . . . .
H44 H 0.358459 0.827205 0.373407 0.038 Uiso 1 1 calc R . . . .

loop_
_atom_site_aniso_label
_atom_site_aniso_U_11
_atom_site_aniso_U_22
_atom_site_aniso_U_33
_atom_site_aniso_U_23
_atom_site_aniso_U_13
_atom_site_aniso_U_12
O1 0.0617(9) 0.0364(8) 0.0591(9) -0.0034(6) -0.0258(7) 0.0040(7)
O2 0.0332(6) 0.0336(6) 0.0346(7) -0.0061(5) -0.0077(5) -0.0050(5)
O3 0.0575(9) 0.0851(12) 0.0686(11) -0.0097(9) -0.0332(8) -0.0071(8)
N1 0.0300(7) 0.0303(8) 0.0458(9) -0.0091(7) -0.0116(6) -0.0032(6)
N2 0.0290(7) 0.0398(8) 0.0388(9) -0.0022(7) -0.0097(6) -0.0038(6)
C1 0.0336(9) 0.0411(11) 0.0379(10) -0.0093(8) -0.0103(8) -0.0009(8)
C2 0.0447(11) 0.0446(12) 0.0712(15) -0.0205(10) -0.0156(10) -0.0011(9)
C3 0.0637(15) 0.0568(14) 0.0841(17) -0.0342(12) -0.0293(13) 0.0127(12)
C4 0.0503(14) 0.0902(19) 0.0768(17) -0.0447(14) -0.0211(12) 0.0267(13)
C5 0.0361(12) 0.099(2) 0.0712(17) -0.0297(14) -0.0032(11) -0.0017(12)
C6 0.0374(11) 0.0598(13) 0.0557(13) -0.0133(10) -0.0052(9) -0.0094(10)
C7 0.0333(9) 0.0343(10) 0.0360(10) -0.0025(8) -0.0109(7) -0.0087(8)
C8 0.0331(9) 0.0331(9) 0.0297(9) 0.0002(7) -0.0088(7) -0.0079(7)
C9 0.0321(9) 0.0309(9) 0.0305(9) -0.0026(7) -0.0079(7) -0.0069(7)
C10 0.0297(9) 0.0316(9) 0.0326(9) -0.0052(7) -0.0075(7) -0.0054(7)
C11 0.0379(10) 0.0357(10) 0.0313(10) -0.0038(8) -0.0057(8) -0.0106(8)
C12 0.0625(13) 0.0443(12) 0.0597(14) -0.0130(10) -0.0283(11) -0.0036(10)
C13 0.0684(15) 0.0691(16) 0.0780(17) -0.0254(13) -0.0358(13) -0.0111(13)
C14 0.0696(15) 0.0529(14) 0.0773(17) -0.0264(12) -0.0176(13) -0.0193(12)
C15 0.0590(13) 0.0359(11) 0.0578(13) -0.0112(9) -0.0075(10) -0.0082(10)
C16 0.0423(10) 0.0372(10) 0.0430(11) -0.0056(8) -0.0083(8) -0.0076(8)
C17 0.0456(10) 0.0329(10) 0.0337(10) -0.0017(8) -0.0107(8) -0.0137(8)
C18 0.0482(12) 0.0684(14) 0.0415(12) 0.0087(10) -0.0094(9) -0.0204(10)
C19 0.0683(15) 0.0961(19) 0.0486(14) 0.0202(13) -0.0076(11) -0.0390(15)
C20 0.101(2) 0.0704(16) 0.0499(14) 0.0249(12) -0.0176(14) -0.0430(15)
C21 0.0955(19) 0.0533(14) 0.0635(16) 0.0219(12) -0.0252(14) -0.0070(13)
C22 0.0609(13) 0.0467(12) 0.0508(13) 0.0132(10) -0.0064(10) -0.0021(10)
C23 0.0295(9) 0.0424(11) 0.0427(11) -0.0051(9) -0.0054(8) -0.0018(8)
C24 0.0464(12) 0.0504(13) 0.0611(14) -0.0126(10) -0.0001(10) -0.0086(10)
C25 0.0581(14) 0.0747(16) 0.0812(18) -0.0395(14) 0.0000(13) -0.0102(13)
C26 0.0603(15) 0.112(2) 0.0594(16) -0.0392(16) 0.0027(12) -0.0130(15)
C27 0.0689(16) 0.095(2) 0.0485(14) -0.0056(13) 0.0070(12) -0.0159(15)
C28 0.0529(12) 0.0565(13) 0.0515(13) -0.0033(10) 0.0010(10) -0.0111(10)
O4 0.0367(6) 0.0341(6) 0.0311(7) 0.0011(5) -0.0094(5) -0.0029(5)
C29 0.0313(9) 0.0313(9) 0.0329(10) -0.0018(7) -0.0083(7) -0.0061(7)
C30 0.0385(11) 0.0564(13) 0.0587(14) -0.0036(11) -0.0166(10) -0.0066(9)
C31 0.0377(10) 0.0344(10) 0.0390(11) 0.0066(8) -0.0126(8) -0.0084(8)
C32 0.0361(10) 0.0445(11) 0.0364(11) 0.0037(8) -0.0102(8) -0.0070(8)
C33 0.0573(13) 0.0550(13) 0.0421(12) -0.0051(10) -0.0128(10) -0.0002(10)
C34 0.0826(17) 0.0737(16) 0.0588(16) -0.0248(13) -0.0182(13) 0.0014(14)
C35 0.0771(17) 0.111(2) 0.0455(14) -0.0215(15) -0.0231(12) -0.0064(16)
C36 0.0915(19) 0.097(2) 0.0493(15) 0.0118(14) -0.0376(13) -0.0110(16)
C37 0.0712(15) 0.0584(14) 0.0516(14) 0.0088(11) -0.0272(11) -0.0083(11)
C38 0.0318(9) 0.0311(9) 0.0490(11) -0.0005(8) -0.0143(8) -0.0059(7)
C39 0.0503(12) 0.0438(11) 0.0590(14) -0.0079(10) -0.0150(10) -0.0140(9)
C40 0.0681(15) 0.0491(13) 0.0818(17) -0.0172(12) -0.0307(13) -0.0139(11)
C41 0.0668(15) 0.0408(13) 0.111(2) -0.0037(14) -0.0440(15) -0.0179(11)
C42 0.0597(14) 0.0527(14) 0.098(2) 0.0159(14) -0.0228(14) -0.0305(12)
C43 0.0484(12) 0.0467(12) 0.0618(14) 0.0036(10) -0.0124(10) -0.0173(10)
C44 0.0304(9) 0.0319(9) 0.0322(9) -0.0016(7) -0.0081(7) -0.0052(7)

loop_
_atom_type_symbol
_atom_type_description
_atom_type_scat_dispersion_real
_atom_type_scat_dispersion_imag
_atom_type_scat_source
C C 0.0033 0.0016 'International Tables Vol C Tables 4.2.6.8 and 6.1.1.4'
H H 0.0000 0.0000 'International Tables Vol C Tables 4.2.6.8 and 6.1.1.4'
N N 0.0061 0.0033 'International Tables Vol C Tables 4.2.6.8 and 6.1.1.4'
O O 0.0106 0.0060 'International Tables Vol C Tables 4.2.6.8 and 6.1.1.4'

loop_
_geom_angle_atom_site_label_1
_geom_angle_atom_site_label_2
_geom_angle_atom_site_label_3
_geom_angle
_geom_angle_site_symmetry_1
_geom_angle_site_symmetry_3
C8 O2 C9 114.37(12) . .
C1 N1 C10 119.16(14) . .
C7 N1 C1 119.97(14) . .
C7 N1 C10 116.67(13) . .
C23 N2 C44 125.66(14) . .
C30 N2 C23 116.40(15) . .
C30 N2 C44 117.94(16) . .
C2 C1 N1 120.04(16) . .
C2 C1 C6 119.29(17) . .
C6 C1 N1 120.67(17) . .
C1 C2 H2 120.1 . .
C1 C2 C3 119.9(2) . .
C3 C2 H2 120.1 . .
C2 C3 H3 119.7 . .
C4 C3 C2 120.7(2) . .
C4 C3 H3 119.7 . .
C3 C4 H4 120.2 . .
C5 C4 C3 119.6(2) . .
C5 C4 H4 120.2 . .
C4 C5 H5 119.8 . .
C4 C5 C6 120.5(2) . .
C6 C5 H5 119.8 . .
C1 C6 H6 120.0 . .
C5 C6 C1 120.1(2) . .
C5 C6 H6 120.0 . .
N1 C7 H7 117.5 . .
C8 C7 N1 124.95(16) . .
C8 C7 H7 117.5 . .
O2 C8 C11 114.57(14) . .
C7 C8 O2 120.91(15) . .
C7 C8 C11 124.50(16) . .
O2 C9 C10 111.93(13) . .
O2 C9 C17 108.64(13) . .
O2 C9 C44 109.89(13) . .
C17 C9 C10 119.20(14) . .
C17 C9 C44 119.56(14) . .
C44 C9 C10 86.03(12) . .
N1 C10 C9 114.95(14) . .
N1 C10 H10 109.3 . .
N1 C10 C29 122.93(14) . .
C9 C10 H10 109.3 . .
C9 C10 C29 89.37(11) . .
C29 C10 H10 109.3 . .
C12 C11 C8 121.28(16) . .
C16 C11 C8 120.95(16) . .
C16 C11 C12 117.66(17) . .
C11 C12 H12 119.6 . .
C13 C12 C11 120.76(19) . .
C13 C12 H12 119.6 . .
C12 C13 H13 119.7 . .
C14 C13 C12 120.5(2) . .
C14 C13 H13 119.7 . .
C13 C14 H14 120.4 . .
C15 C14 C13 119.1(2) . .
C15 C14 H14 120.4 . .
C14 C15 H15 119.5 . .
C14 C15 C16 121.03(19) . .
C16 C15 H15 119.5 . .
C11 C16 H16 119.6 . .
C15 C16 C11 120.83(18) . .
C15 C16 H16 119.6 . .
C18 C17 C9 121.56(16) . .
C22 C17 C9 119.91(16) . .
C22 C17 C18 118.46(17) . .
C17 C18 H18 119.7 . .
C19 C18 C17 120.7(2) . .
C19 C18 H18 119.7 . .
C18 C19 H19 119.8 . .
C20 C19 C18 120.5(2) . .
C20 C19 H19 119.8 . .
C19 C20 H20 120.1 . .
C19 C20 C21 119.8(2) . .
C21 C20 H20 120.1 . .
C20 C21 H21 120.0 . .
C20 C21 C22 120.0(2) . .
C22 C21 H21 120.0 . .
C17 C22 C21 120.6(2) . .
C17 C22 H22 119.7 . .
C21 C22 H22 119.7 . .
C24 C23 N2 120.55(17) . .
C24 C23 C28 119.61(19) . .
C28 C23 N2 119.56(18) . .
C23 C24 H24 120.1 . .
C23 C24 C25 119.8(2) . .
C25 C24 H24 120.1 . .
C24 C25 H25 119.7 . .
C26 C25 C24 120.6(2) . .
C26 C25 H25 119.7 . .
C25 C26 H26 120.1 . .
C25 C26 C27 119.8(2) . .
C27 C26 H26 120.1 . .
C26 C27 H27 119.8 . .
C26 C27 C28 120.4(2) . .
C28 C27 H27 119.8 . .
C23 C28 C27 119.7(2) . .
C23 C28 H28 120.1 . .
C27 C28 H28 120.1 . .
C31 O4 C29 119.00(13) . .
O4 C29 C10 108.98(13) . .
O4 C29 C38 113.87(13) . .
O4 C29 C44 107.13(13) . .
C38 C29 C10 122.88(14) . .
C38 C29 C44 114.96(14) . .
C44 C29 C10 84.93(11) . .
O3 C30 N2 125.88(19) . .
O3 C30 H30 117.1 . .
N2 C30 H30 117.1 . .
O1 C31 O4 123.84(17) . .
O1 C31 C32 125.06(16) . .
O4 C31 C32 111.09(15) . .
C33 C32 C31 122.44(16) . .
C33 C32 C37 119.09(19) . .
C37 C32 C31 118.30(18) . .
C32 C33 H33 120.1 . .
C32 C33 C34 119.8(2) . .
C34 C33 H33 120.1 . .
C33 C34 H34 119.8 . .
C35 C34 C33 120.5(2) . .
C35 C34 H34 119.8 . .
C34 C35 H35 120.1 . .
C36 C35 C34 119.9(2) . .
C36 C35 H35 120.1 . .
C35 C36 H36 119.7 . .
C35 C36 C37 120.5(2) . .
C37 C36 H36 119.7 . .
C32 C37 H37 119.9 . .
C36 C37 C32 120.2(2) . .
C36 C37 H37 119.9 . .
C39 C38 C29 121.02(16) . .
C39 C38 C43 117.78(18) . .
C43 C38 C29 120.94(17) . .
C38 C39 H39 119.4 . .
C38 C39 C40 121.2(2) . .
C40 C39 H39 119.4 . .
C39 C40 H40 119.8 . .
C41 C40 C39 120.4(2) . .
C41 C40 H40 119.8 . .
C40 C41 H41 120.3 . .
C40 C41 C42 119.4(2) . .
C42 C41 H41 120.3 . .
C41 C42 H42 119.6 . .
C41 C42 C43 120.9(2) . .
C43 C42 H42 119.6 . .
C38 C43 C42 120.4(2) . .
C38 C43 H43 119.8 . .
C42 C43 H43 119.8 . .
N2 C44 C9 125.36(14) . .
N2 C44 C29 122.41(13) . .
N2 C44 H44 105.3 . .
C9 C44 C29 90.87(12) . .
C9 C44 H44 105.3 . .
C29 C44 H44 105.3 . .

loop_
_geom_bond_atom_site_label_1
_geom_bond_atom_site_label_2
_geom_bond_distance
_geom_bond_site_symmetry_2
O1 C31 1.201(2) .
O2 C8 1.3893(19) .
O2 C9 1.440(2) .
O3 C30 1.204(2) .
N1 C1 1.425(2) .
N1 C7 1.386(2) .
N1 C10 1.439(2) .
N2 C23 1.443(2) .
N2 C30 1.362(2) .
N2 C44 1.451(2) .
C1 C2 1.379(3) .
C1 C6 1.384(3) .
C2 H2 0.9300 .
C2 C3 1.384(3) .
C3 H3 0.9300 .
C3 C4 1.371(3) .
C4 H4 0.9300 .
C4 C5 1.366(3) .
C5 H5 0.9300 .
C5 C6 1.383(3) .
C6 H6 0.9300 .
C7 H7 0.9300 .
C7 C8 1.335(2) .
C8 C11 1.466(2) .
C9 C10 1.560(2) .
C9 C17 1.499(2) .
C9 C44 1.544(2) .
C10 H10 0.9800 .
C10 C29 1.581(2) .
C11 C12 1.393(3) .
C11 C16 1.393(2) .
C12 H12 0.9300 .
C12 C13 1.380(3) .
C13 H13 0.9300 .
C13 C14 1.377(3) .
C14 H14 0.9300 .
C14 C15 1.368(3) .
C15 H15 0.9300 .
C15 C16 1.374(3) .
C16 H16 0.9300 .
C17 C18 1.382(3) .
C17 C22 1.375(3) .
C18 H18 0.9300 .
C18 C19 1.377(3) .
C19 H19 0.9300 .
C19 C20 1.357(3) .
C20 H20 0.9300 .
C20 C21 1.372(3) .
C21 H21 0.9300 .
C21 C22 1.384(3) .
C22 H22 0.9300 .
C23 C24 1.373(3) .
C23 C28 1.378(3) .
C24 H24 0.9300 .
C24 C25 1.380(3) .
C25 H25 0.9300 .
C25 C26 1.360(4) .
C26 H26 0.9300 .
C26 C27 1.364(4) .
C27 H27 0.9300 .
C27 C28 1.380(3) .
C28 H28 0.9300 .
O4 C29 1.439(2) .
O4 C31 1.363(2) .
C29 C38 1.509(2) .
C29 C44 1.556(2) .
C30 H30 0.9300 .
C31 C32 1.480(3) .
C32 C33 1.381(3) .
C32 C37 1.382(3) .
C33 H33 0.9300 .
C33 C34 1.385(3) .
C34 H34 0.9300 .
C34 C35 1.370(3) .
C35 H35 0.9300 .
C35 C36 1.356(4) .
C36 H36 0.9300 .
C36 C37 1.382(3) .
C37 H37 0.9300 .
C38 C39 1.385(3) .
C38 C43 1.386(3) .
C39 H39 0.9300 .
C39 C40 1.385(3) .
C40 H40 0.9300 .
C40 C41 1.359(3) .
C41 H41 0.9300 .
C41 C42 1.370(3) .
C42 H42 0.9300 .
C42 C43 1.386(3) .
C43 H43 0.9300 .
C44 H44 0.9800 .

loop_
_geom_hbond_atom_site_label_D
_geom_hbond_atom_site_label_H
_geom_hbond_atom_site_label_A
_geom_hbond_distance_DH
_geom_hbond_distance_HA
_geom_hbond_distance_DA
_geom_hbond_angle_DHA
_geom_hbond_site_symmetry_A
_geom_hbond_publ_flag
C2 H2 O1 0.93 2.69 3.251(3) 119.4 . yes
C6 H6 O3 0.93 2.53 3.255(3) 134.9 1_455 yes
C44 H44 O3 0.98 2.26 2.765(2) 111.1 . yes

loop_
_geom_torsion_atom_site_label_1
_geom_torsion_atom_site_label_2
_geom_torsion_atom_site_label_3
_geom_torsion_atom_site_label_4
_geom_torsion
_geom_torsion_site_symmetry_1
_geom_torsion_site_symmetry_2
_geom_torsion_site_symmetry_3
_geom_torsion_site_symmetry_4
O1 C31 C32 C33 -159.80(19) . . . .
O1 C31 C32 C37 15.5(3) . . . .
O2 C8 C11 C12 -155.42(16) . . . .
O2 C8 C11 C16 28.6(2) . . . .
O2 C9 C10 N1 38.71(18) . . . .
O2 C9 C10 C29 -87.77(14) . . . .
O2 C9 C17 C18 -98.03(19) . . . .
O2 C9 C17 C22 78.9(2) . . . .
O2 C9 C44 N2 -42.5(2) . . . .
O2 C9 C44 C29 89.44(14) . . . .
N1 C1 C2 C3 179.14(19) . . . .
N1 C1 C6 C5 -178.04(19) . . . .
N1 C7 C8 O2 1.3(3) . . . .
N1 C7 C8 C11 -179.76(15) . . . .
N1 C10 C29 O4 -35.3(2) . . . .
N1 C10 C29 C38 101.79(19) . . . .
N1 C10 C29 C44 -141.65(15) . . . .
N2 C23 C24 C25 -173.97(18) . . . .
N2 C23 C28 C27 173.40(19) . . . .
C1 N1 C7 C8 -165.52(16) . . . .
C1 N1 C10 C9 145.01(15) . . . .
C1 N1 C10 C29 -108.31(18) . . . .
C1 C2 C3 C4 -0.2(4) . . . .
C2 C1 C6 C5 1.5(3) . . . .
C2 C3 C4 C5 -0.4(4) . . . .
C3 C4 C5 C6 1.5(4) . . . .
C4 C5 C6 C1 -2.1(4) . . . .
C6 C1 C2 C3 -0.4(3) . . . .
C7 N1 C1 C2 -155.32(17) . . . .
C7 N1 C1 C6 24.2(3) . . . .
C7 N1 C10 C9 -12.0(2) . . . .
C7 N1 C10 C29 94.71(18) . . . .
C7 C8 C11 C12 25.6(3) . . . .
C7 C8 C11 C16 -150.38(17) . . . .
C8 O2 C9 C10 -46.05(17) . . . .
C8 O2 C9 C17 87.64(16) . . . .
C8 O2 C9 C44 -139.86(13) . . . .
C8 C11 C12 C13 -173.40(19) . . . .
C8 C11 C16 C15 173.69(17) . . . .
C9 O2 C8 C7 28.0(2) . . . .
C9 O2 C8 C11 -151.00(13) . . . .
C9 C10 C29 O4 84.45(13) . . . .
C9 C10 C29 C38 -138.50(15) . . . .
C9 C10 C29 C44 -21.94(12) . . . .
C9 C17 C18 C19 177.7(2) . . . .
C9 C17 C22 C21 -177.1(2) . . . .
C10 N1 C1 C2 48.5(2) . . . .
C10 N1 C1 C6 -131.99(18) . . . .
C10 N1 C7 C8 -8.7(2) . . . .
C10 C9 C17 C18 31.8(2) . . . .
C10 C9 C17 C22 -151.33(17) . . . .
C10 C9 C44 N2 -154.38(16) . . . .
C10 C9 C44 C29 -22.46(12) . . . .
C10 C29 C38 C39 25.6(2) . . . .
C10 C29 C38 C43 -160.47(16) . . . .
C10 C29 C44 N2 156.23(16) . . . .
C10 C29 C44 C9 22.18(12) . . . .
C11 C12 C13 C14 -1.1(4) . . . .
C12 C11 C16 C15 -2.4(3) . . . .
C12 C13 C14 C15 -0.9(4) . . . .
C13 C14 C15 C16 1.2(3) . . . .
C14 C15 C16 C11 0.5(3) . . . .
C16 C11 C12 C13 2.7(3) . . . .
C17 C9 C10 N1 -89.59(19) . . . .
C17 C9 C10 C29 143.93(15) . . . .
C17 C9 C44 N2 84.1(2) . . . .
C17 C9 C44 C29 -143.98(15) . . . .
C17 C18 C19 C20 -0.7(4) . . . .
C18 C17 C22 C21 -0.1(3) . . . .
C18 C19 C20 C21 0.1(4) . . . .
C19 C20 C21 C22 0.5(4) . . . .
C20 C21 C22 C17 -0.5(4) . . . .
C22 C17 C18 C19 0.7(3) . . . .
C23 N2 C30 O3 -177.9(2) . . . .
C23 N2 C44 C9 59.2(2) . . . .
C23 N2 C44 C29 -59.0(2) . . . .
C23 C24 C25 C26 0.8(4) . . . .
C24 C23 C28 C27 -0.5(3) . . . .
C24 C25 C26 C27 -1.0(4) . . . .
C25 C26 C27 C28 0.3(4) . . . .
C26 C27 C28 C23 0.4(4) . . . .
C28 C23 C24 C25 -0.1(3) . . . .
O4 C29 C38 C39 160.76(15) . . . .
O4 C29 C38 C43 -25.3(2) . . . .
O4 C29 C44 N2 47.9(2) . . . .
O4 C29 C44 C9 -86.14(13) . . . .
O4 C31 C32 C33 20.7(2) . . . .
O4 C31 C32 C37 -163.97(17) . . . .
C29 O4 C31 O1 12.8(2) . . . .
C29 O4 C31 C32 -167.70(13) . . . .
C29 C38 C39 C40 175.81(17) . . . .
C29 C38 C43 C42 -175.62(18) . . . .
C30 N2 C23 C24 96.5(2) . . . .
C30 N2 C23 C28 -77.4(2) . . . .
C30 N2 C44 C9 -121.63(19) . . . .
C30 N2 C44 C29 120.16(18) . . . .
C31 O4 C29 C10 78.65(17) . . . .
C31 O4 C29 C38 -62.61(18) . . . .
C31 O4 C29 C44 169.12(13) . . . .
C31 C32 C33 C34 174.04(19) . . . .
C31 C32 C37 C36 -176.5(2) . . . .
C32 C33 C34 C35 2.6(4) . . . .
C33 C32 C37 C36 -1.0(3) . . . .
C33 C34 C35 C36 -1.6(4) . . . .
C34 C35 C36 C37 -0.6(4) . . . .
C35 C36 C37 C32 1.9(4) . . . .
C37 C32 C33 C34 -1.2(3) . . . .
C38 C29 C44 N2 -79.7(2) . . . .
C38 C29 C44 C9 146.24(14) . . . .
C38 C39 C40 C41 -0.5(3) . . . .
C39 C38 C43 C42 -1.5(3) . . . .
C39 C40 C41 C42 -0.9(3) . . . .
C40 C41 C42 C43 1.1(4) . . . .
C41 C42 C43 C38 0.1(3) . . . .
C43 C38 C39 C40 1.7(3) . . . .
C44 N2 C23 C24 -84.4(2) . . . .
C44 N2 C23 C28 101.7(2) . . . .
C44 N2 C30 O3 2.9(3) . . . .
C44 C9 C10 N1 148.56(14) . . . .
C44 C9 C10 C29 22.09(12) . . . .
C44 C9 C17 C18 134.80(18) . . . .
C44 C9 C17 C22 -48.3(2) . . . .
C44 C29 C38 C39 -75.1(2) . . . .
C44 C29 C38 C43 98.88(19) . . . .
